data_2224249
loop_
_publ_author_name
'Basu Baul, Tushar S.'
'Kundu, Sajal'
'Arman, Hadi D.'
'Tiekink, Edward R. T.'

_publ_section_title
;
 An orthorhombic polymorph of
 5-[(4-methylphenyl)diazenyl]salicylaldehyde
;
_journal_coeditor_code HB5215
_journal_issue 12
_journal_name_full 'Acta Crystallographica Section E'
_journal_page_first o3061
_journal_paper_doi 10.1107/S1600536809046868
_journal_volume 65
_journal_year 2009
_chemical_formula_iupac 'C14 H12 N2 O2'
_chemical_formula_moiety 'C14 H12 N2 O2'
_chemical_formula_sum 'C14 H12 N2 O2'
_chemical_formula_weight 240.26
_chemical_name_common
;
2-hydrocy-5-[(4-methylphenyl)diazenyl]benzaldehyde
;
_chemical_name_systematic
;
5-[(4-methylphenyl)diazenyl]salicylaldehyde
;
_space_group_IT_number 60
_symmetry_cell_setting orthorhombic
_symmetry_space_group_name_Hall '-P 2ac 2b'
_symmetry_space_group_name_H-M 'P b n a'
_atom_sites_solution_hydrogens geom
_atom_sites_solution_primary direct
_atom_sites_solution_secondary difmap
_audit_creation_method SHELXL-97
_cell_angle_alpha 90
_cell_angle_beta 90
_cell_angle_gamma 90
_cell_formula_units_Z 8
_cell_length_a 6.016(4)
_cell_length_b 14.299(9)
_cell_length_c 26.878(17)
_cell_measurement_reflns_used 8423
_cell_measurement_temperature 98(2)
_cell_measurement_theta_max 40.5
_cell_measurement_theta_min 3.0
_cell_volume 2312(3)
_computing_cell_refinement 'CrystalClear (Rigaku/MSC, 2005)'
_computing_data_collection 'CrystalClear (Rigaku/MSC, 2005)'
_computing_data_reduction 'CrystalClear (Rigaku/MSC, 2005)'
_computing_molecular_graphics 'DIAMOND (Brandenburg, 2006)'
_computing_publication_material 'SHELXL97 (Sheldrick, 2008)'
_computing_structure_refinement 'SHELXL97 (Sheldrick, 2008)'
_computing_structure_solution 'SHELXS97 (Sheldrick, 2008)'
_diffrn_ambient_temperature 98(2)
_diffrn_detector_area_resol_mean 28.5714
_diffrn_measured_fraction_theta_full 0.998
_diffrn_measured_fraction_theta_max 0.998
_diffrn_measurement_device_type
;
Rigaku Saturn724
;
_diffrn_measurement_method \w
_diffrn_radiation_monochromator graphite
_diffrn_radiation_source 'sealed tube'
_diffrn_radiation_type MoK\a
_diffrn_radiation_wavelength 0.71073
_diffrn_reflns_av_R_equivalents 0.082
_diffrn_reflns_av_sigmaI/netI 0.151
_diffrn_reflns_limit_h_max 7
_diffrn_reflns_limit_h_min -5
_diffrn_reflns_limit_k_max 17
_diffrn_reflns_limit_k_min -17
_diffrn_reflns_limit_l_max 31
_diffrn_reflns_limit_l_min -31
_diffrn_reflns_number 12587
_diffrn_reflns_theta_full 25.0
_diffrn_reflns_theta_max 25.0
_diffrn_reflns_theta_min 2.9
_diffrn_standards_decay_% <1
_diffrn_standards_interval_count 0
_diffrn_standards_number 0
_exptl_absorpt_coefficient_mu 0.094
_exptl_absorpt_correction_type none
_exptl_crystal_colour orange
_exptl_crystal_density_diffrn 1.380
_exptl_crystal_density_method 'not measured'
_exptl_crystal_description prism
_exptl_crystal_F_000 1008
_exptl_crystal_size_max 0.25
_exptl_crystal_size_mid 0.18
_exptl_crystal_size_min 0.15
_refine_diff_density_max 0.40
_refine_diff_density_min -0.32
_refine_ls_extinction_method none
_refine_ls_goodness_of_fit_ref 1.14
_refine_ls_hydrogen_treatment constr
_refine_ls_matrix_type full
_refine_ls_number_parameters 167
_refine_ls_number_reflns 2032
_refine_ls_number_restraints 1
_refine_ls_restrained_S_all 1.14
_refine_ls_R_factor_all 0.089
_refine_ls_R_factor_gt 0.081
_refine_ls_shift/su_max_lt 0.001
_refine_ls_shift/su_mean 0.000
_refine_ls_structure_factor_coef Fsqd
_refine_ls_weighting_details 'calc w=1/[\s^2^(Fo^2^)+(0.0971P)^2^+2.61P] where P=(Fo^2^+2Fc^2^)/3'
_refine_ls_weighting_scheme calc
_refine_ls_wR_factor_gt 0.197
_refine_ls_wR_factor_ref 0.208
_reflns_number_gt 1774
_reflns_number_total 2032
_reflns_threshold_expression I>2\s(I)
_cod_data_source_file hb5215.cif
_cod_data_source_block I
_cod_database_code 2224249
_cod_database_fobs_code 2224249

loop_
_symmetry_equiv_pos_as_xyz
'x, y, z'
'-x+1/2, -y, z+1/2'
'x, -y+1/2, -z'
'-x+1/2, y+1/2, -z+1/2'
'-x, -y, -z'
'x-1/2, y, -z-1/2'
'-x, y-1/2, z'
'x-1/2, -y-1/2, z-1/2'

loop_
_atom_site_type_symbol
_atom_site_label
_atom_site_fract_x
_atom_site_fract_y
_atom_site_fract_z
_atom_site_U_iso_or_equiv
_atom_site_adp_type
_atom_site_calc_flag
_atom_site_refinement_flags
_atom_site_occupancy
_atom_site_disorder_assembly
_atom_site_disorder_group
O O1 0.5504(3) 0.03566(15) 0.16786(7) 0.0290(5) Uani d D 1 . .
H H1O 0.4957 0.0411 0.1965 0.043 Uiso d D 1 . .
O O2 0.2044(3) 0.07693(15) 0.22794(7) 0.0340(6) Uani d . 1 . .
N N1 -0.0156(4) 0.13491(16) 0.01161(7) 0.0245(6) Uani d . 1 . .
N N2 0.0617(4) 0.12120(16) -0.03149(8) 0.0251(6) Uani d . 1 . .
C C1 0.4095(4) 0.0603(2) 0.13084(9) 0.0248(6) Uani d . 1 . .
C C2 0.1931(4) 0.09462(19) 0.13980(9) 0.0242(6) Uani d . 1 . .
C C3 0.0583(4) 0.12043(19) 0.09890(9) 0.0239(6) Uani d . 1 . .
H H3 -0.0864 0.1446 0.1047 0.029 Uiso calc R 1 . .
C C4 0.1341(4) 0.11101(18) 0.05081(9) 0.0226(6) Uani d . 1 . .
C C5 0.3522(5) 0.07589(19) 0.04248(9) 0.0250(6) Uani d . 1 . .
H H5 0.4058 0.0698 0.0094 0.030 Uiso calc R 1 . .
C C6 0.4862(4) 0.0508(2) 0.08146(9) 0.0252(6) Uani d . 1 . .
H H6 0.6309 0.0269 0.0753 0.030 Uiso calc R 1 . .
C C7 0.1029(5) 0.1000(2) 0.18997(10) 0.0285(7) Uani d . 1 . .
H H7 -0.0444 0.1228 0.1938 0.034 Uiso calc R 1 . .
C C8 -0.0859(4) 0.14457(19) -0.07115(9) 0.0239(6) Uani d . 1 . .
C C9 -0.0071(5) 0.12717(19) -0.11890(9) 0.0263(7) Uani d . 1 . .
H H9 0.1367 0.1010 -0.1234 0.032 Uiso calc R 1 . .
C C10 -0.1380(5) 0.1479(2) -0.16010(10) 0.0276(7) Uani d . 1 . .
H H10 -0.0824 0.1359 -0.1926 0.033 Uiso calc R 1 . .
C C11 -0.3501(5) 0.18602(19) -0.15435(9) 0.0265(7) Uani d . 1 . .
C C12 -0.4272(5) 0.20340(19) -0.10605(9) 0.0262(6) Uani d . 1 . .
H H12 -0.5709 0.2297 -0.1015 0.031 Uiso calc R 1 . .
C C13 -0.2985(5) 0.18306(19) -0.06474(10) 0.0256(6) Uani d . 1 . .
H H13 -0.3537 0.1951 -0.0323 0.031 Uiso calc R 1 . .
C C14 -0.4928(5) 0.2058(2) -0.19935(10) 0.0341(7) Uani d . 1 . .
H H14A -0.4410 0.2631 -0.2156 0.051 Uiso calc R 1 . .
H H14B -0.6477 0.2137 -0.1889 0.051 Uiso calc R 1 . .
H H14C -0.4823 0.1533 -0.2227 0.051 Uiso calc R 1 . .

loop_
_atom_site_aniso_label
_atom_site_aniso_U_11
_atom_site_aniso_U_22
_atom_site_aniso_U_33
_atom_site_aniso_U_12
_atom_site_aniso_U_13
_atom_site_aniso_U_23
O1 0.0230(11) 0.0436(13) 0.0203(10) 0.0040(9) -0.0026(7) -0.0010(8)
O2 0.0260(11) 0.0533(14) 0.0227(10) 0.0007(9) -0.0016(8) 0.0003(9)
N1 0.0246(12) 0.0289(13) 0.0202(12) 0.0002(10) -0.0018(9) 0.0010(9)
N2 0.0238(12) 0.0293(13) 0.0221(12) -0.0007(10) -0.0029(10) 0.0001(9)
C1 0.0214(14) 0.0306(15) 0.0224(13) -0.0030(11) -0.0023(10) -0.0018(11)
C2 0.0223(13) 0.0280(15) 0.0222(13) -0.0001(11) 0.0021(11) -0.0006(10)
C3 0.0197(13) 0.0282(14) 0.0239(14) 0.0017(11) -0.0011(11) -0.0012(10)
C4 0.0212(14) 0.0248(14) 0.0217(13) -0.0024(10) -0.0033(11) 0.0005(10)
C5 0.0242(14) 0.0306(15) 0.0203(12) -0.0003(11) 0.0014(11) -0.0021(11)
C6 0.0191(13) 0.0312(15) 0.0252(13) 0.0002(11) 0.0008(11) -0.0021(11)
C7 0.0240(14) 0.0362(16) 0.0255(14) 0.0008(12) 0.0011(12) -0.0004(11)
C8 0.0231(14) 0.0267(15) 0.0219(13) -0.0015(11) -0.0026(11) 0.0001(10)
C9 0.0241(14) 0.0298(15) 0.0251(14) -0.0025(11) -0.0012(11) 0.0007(11)
C10 0.0273(14) 0.0350(16) 0.0204(13) -0.0023(12) 0.0020(11) -0.0014(11)
C11 0.0279(15) 0.0258(15) 0.0258(14) -0.0033(11) -0.0034(12) 0.0009(11)
C12 0.0223(14) 0.0277(15) 0.0285(14) -0.0005(11) -0.0004(11) 0.0007(11)
C13 0.0278(15) 0.0256(15) 0.0234(13) -0.0016(11) 0.0002(11) 0.0009(10)
C14 0.0369(16) 0.0407(18) 0.0248(14) 0.0037(14) -0.0051(12) 0.0033(12)

loop_
_atom_type_symbol
_atom_type_description
_atom_type_scat_dispersion_real
_atom_type_scat_dispersion_imag
_atom_type_scat_source
C C 0.0033 0.0016 'International Tables Vol C Tables 4.2.6.8 and 6.1.1.4'
H H 0.0000 0.0000 'International Tables Vol C Tables 4.2.6.8 and 6.1.1.4'
N N 0.0061 0.0033 'International Tables Vol C Tables 4.2.6.8 and 6.1.1.4'
O O 0.0106 0.0060 'International Tables Vol C Tables 4.2.6.8 and 6.1.1.4'

loop_
_geom_angle_atom_site_label_1
_geom_angle_atom_site_label_2
_geom_angle_atom_site_label_3
_geom_angle_site_symmetry_1
_geom_angle_site_symmetry_3
_geom_angle
_geom_angle_publ_flag
C1 O1 H1O . . 113.8 ?
N2 N1 C4 . . 114.0(2) ?
N1 N2 C8 . . 114.8(2) ?
O1 C1 C6 . . 117.5(2) ?
O1 C1 C2 . . 122.8(2) ?
C6 C1 C2 . . 119.7(2) ?
C1 C2 C3 . . 119.1(2) ?
C1 C2 C7 . . 121.3(2) ?
C3 C2 C7 . . 119.5(2) ?
C4 C3 C2 . . 120.9(2) ?
C4 C3 H3 . . 119.5 ?
C2 C3 H3 . . 119.5 ?
C3 C4 C5 . . 119.2(2) ?
C3 C4 N1 . . 117.4(2) ?
C5 C4 N1 . . 123.4(2) ?
C6 C5 C4 . . 121.0(2) ?
C6 C5 H5 . . 119.5 ?
C4 C5 H5 . . 119.5 ?
C5 C6 C1 . . 120.1(2) ?
C5 C6 H6 . . 119.9 ?
C1 C6 H6 . . 119.9 ?
O2 C7 C2 . . 124.6(3) ?
O2 C7 H7 . . 117.7 ?
C2 C7 H7 . . 117.7 ?
C9 C8 C13 . . 119.6(2) ?
C9 C8 N2 . . 115.8(2) ?
C13 C8 N2 . . 124.6(2) ?
C8 C9 C10 . . 120.2(3) ?
C8 C9 H9 . . 119.9 ?
C10 C9 H9 . . 119.9 ?
C9 C10 C11 . . 120.8(2) ?
C9 C10 H10 . . 119.6 ?
C11 C10 H10 . . 119.6 ?
C10 C11 C12 . . 118.3(2) ?
C10 C11 C14 . . 120.3(2) ?
C12 C11 C14 . . 121.4(3) ?
C13 C12 C11 . . 121.4(3) ?
C13 C12 H12 . . 119.3 ?
C11 C12 H12 . . 119.3 ?
C12 C13 C8 . . 119.6(2) ?
C12 C13 H13 . . 120.2 ?
C8 C13 H13 . . 120.2 ?
C11 C14 H14A . . 109.5 ?
C11 C14 H14B . . 109.5 ?
H14A C14 H14B . . 109.5 ?
C11 C14 H14C . . 109.5 ?
H14A C14 H14C . . 109.5 ?
H14B C14 H14C . . 109.5 ?

loop_
_geom_bond_atom_site_label_1
_geom_bond_atom_site_label_2
_geom_bond_site_symmetry_2
_geom_bond_distance
_geom_bond_publ_flag
O1 C1 . 1.353(3) ?
O1 H1O . 0.8400 ?
O2 C7 . 1.234(3) ?
N1 N2 . 1.264(3) ?
N1 C4 . 1.428(3) ?
N2 C8 . 1.427(3) ?
C1 C6 . 1.411(4) ?
C1 C2 . 1.413(4) ?
C2 C3 . 1.415(4) ?
C2 C7 . 1.455(4) ?
C3 C4 . 1.377(4) ?
C3 H3 . 0.9500 ?
C4 C5 . 1.423(4) ?
C5 C6 . 1.370(4) ?
C5 H5 . 0.9500 ?
C6 H6 . 0.9500 ?
C7 H7 . 0.9500 ?
C8 C9 . 1.391(4) ?
C8 C13 . 1.403(4) ?
C9 C10 . 1.391(4) ?
C9 H9 . 0.9500 ?
C10 C11 . 1.396(4) ?
C10 H10 . 0.9500 ?
C11 C12 . 1.401(4) ?
C11 C14 . 1.510(4) ?
C12 C13 . 1.385(4) ?
C12 H12 . 0.9500 ?
C13 H13 . 0.9500 ?
C14 H14A . 0.9800 ?
C14 H14B . 0.9800 ?
C14 H14C . 0.9800 ?

loop_
_geom_hbond_atom_site_label_D
_geom_hbond_atom_site_label_H
_geom_hbond_atom_site_label_A
_geom_hbond_site_symmetry_A
_geom_hbond_distance_DH
_geom_hbond_distance_HA
_geom_hbond_distance_DA
_geom_hbond_angle_DHA
_geom_hbond_publ_flag
O1 H1o O2 . 0.84 2.01 2.700(3) 139 y
O1 H1o O2 6_656 0.84 2.44 3.008(3) 125 y

loop_
_geom_torsion_atom_site_label_1
_geom_torsion_atom_site_label_2
_geom_torsion_atom_site_label_3
_geom_torsion_atom_site_label_4
_geom_torsion_site_symmetry_1
_geom_torsion_site_symmetry_2
_geom_torsion_site_symmetry_3
_geom_torsion_site_symmetry_4
_geom_torsion
_geom_torsion_publ_flag
C4 N1 N2 C8 . . . . 179.9(2) ?
O1 C1 C2 C3 . . . . 178.8(2) ?
C6 C1 C2 C3 . . . . -1.1(4) ?
O1 C1 C2 C7 . . . . -4.0(4) ?
C6 C1 C2 C7 . . . . 176.1(3) ?
C1 C2 C3 C4 . . . . 1.1(4) ?
C7 C2 C3 C4 . . . . -176.2(3) ?
C2 C3 C4 C5 . . . . -0.8(4) ?
C2 C3 C4 N1 . . . . 177.4(2) ?
N2 N1 C4 C3 . . . . -177.4(2) ?
N2 N1 C4 C5 . . . . 0.7(4) ?
C3 C4 C5 C6 . . . . 0.6(4) ?
N1 C4 C5 C6 . . . . -177.6(3) ?
C4 C5 C6 C1 . . . . -0.6(4) ?
O1 C1 C6 C5 . . . . -179.0(2) ?
C2 C1 C6 C5 . . . . 0.8(4) ?
C1 C2 C7 O2 . . . . 0.9(5) ?
C3 C2 C7 O2 . . . . 178.1(3) ?
N1 N2 C8 C9 . . . . -178.0(2) ?
N1 N2 C8 C13 . . . . 2.2(4) ?
C13 C8 C9 C10 . . . . 0.1(4) ?
N2 C8 C9 C10 . . . . -179.8(2) ?
C8 C9 C10 C11 . . . . -0.2(4) ?
C9 C10 C11 C12 . . . . 0.3(4) ?
C9 C10 C11 C14 . . . . -178.4(3) ?
C10 C11 C12 C13 . . . . -0.4(4) ?
C14 C11 C12 C13 . . . . 178.3(3) ?
C11 C12 C13 C8 . . . . 0.2(4) ?
C9 C8 C13 C12 . . . . -0.1(4) ?
N2 C8 C13 C12 . . . . 179.7(2) ?

loop_
_cod_related_entry_id
_cod_related_entry_database
_cod_related_entry_code
1 ChemSpider 21180638
